data_2012711
loop_
_publ_author_name
'Sethu Sankar, K.'
'Velmurugan, D.'
'Thirumamagal, B. T. S.'
'Shanmuga Sundara Raj, S.'
'Fun, H.-K.'
'Moon, Jib-Kim'

_publ_section_title
;
 2-[1-(Phenylsulfonyl)ethyl]benzoic acid and
 2-[1-(phenylsulfonyl)propyl]benzoic acid
;
_journal_issue 5
_journal_name_full 'Acta Crystallographica Section C'
_journal_page_first o257
_journal_page_last o259
_journal_paper_doi 10.1107/S0108270102004389
_journal_volume 58
_journal_year 2002
_chemical_formula_moiety 'C15 H14 O4 S'
_chemical_formula_sum 'C15 H14 O4 S'
_chemical_formula_weight 290.32
_chemical_name_systematic
;
2-[1-(Phenylsulfonyl)ethyl]benzoic acid
;
_space_group_IT_number 14
_symmetry_cell_setting monoclinic
_symmetry_space_group_name_Hall '-P 2ybc'
_symmetry_space_group_name_H-M 'P 1 21/c 1'
_atom_sites_solution_hydrogens geom
_atom_sites_solution_primary direct
_atom_sites_solution_secondary difmap
_audit_creation_method SHELXL97
_cell_angle_alpha 90
_cell_angle_beta 109.8030(10)
_cell_angle_gamma 90
_cell_formula_units_Z 4
_cell_length_a 12.8969(3)
_cell_length_b 8.50640(10)
_cell_length_c 13.0472(3)
_cell_measurement_reflns_used 7690
_cell_measurement_temperature 293(2)
_cell_measurement_theta_max 28.38
_cell_measurement_theta_min 2.91
_cell_volume 1346.71(5)
_computing_cell_refinement 'SAINT (Siemens, 1996)'
_computing_data_collection 'SMART (Siemens, 1996)'
_computing_data_reduction SAINT
_computing_molecular_graphics 'ZORTEP (Zsolnai, 1997)'
_computing_publication_material 'SHELX97 and PARST (Nardelli, 1995)'
_computing_structure_refinement 'SHELXL97 (Sheldrick, 1997)'
_computing_structure_solution 'SHELXS97 (Sheldrick, 1997)'
_diffrn_ambient_temperature 293(2)
_diffrn_measurement_device_type 'Siemens SMART CCD area-detector'
_diffrn_measurement_method \w
_diffrn_radiation_monochromator graphite
_diffrn_radiation_source 'fine-focus sealed tube'
_diffrn_radiation_type MoK\a
_diffrn_radiation_wavelength 0.71073
_diffrn_reflns_av_R_equivalents 0.050
_diffrn_reflns_av_sigmaI/netI 0.059
_diffrn_reflns_limit_h_max 16
_diffrn_reflns_limit_h_min -17
_diffrn_reflns_limit_k_max 11
_diffrn_reflns_limit_k_min -9
_diffrn_reflns_limit_l_max 17
_diffrn_reflns_limit_l_min -13
_diffrn_reflns_number 9552
_diffrn_reflns_theta_max 28.30
_diffrn_reflns_theta_min 2.91
_diffrn_standards_decay_% 0
_exptl_absorpt_coefficient_mu 0.250
_exptl_absorpt_correction_type none
_exptl_crystal_colour colourless
_exptl_crystal_density_diffrn 1.432
_exptl_crystal_density_meas ?
_exptl_crystal_density_method 'not measured'
_exptl_crystal_description block
_exptl_crystal_F_000 608
_exptl_crystal_size_max 0.38
_exptl_crystal_size_mid 0.28
_exptl_crystal_size_min 0.24
_refine_diff_density_max 0.30
_refine_diff_density_min -0.57
_refine_ls_extinction_method none
_refine_ls_goodness_of_fit_ref 0.938
_refine_ls_hydrogen_treatment constr
_refine_ls_matrix_type full
_refine_ls_number_parameters 183
_refine_ls_number_reflns 3352
_refine_ls_number_restraints 0
_refine_ls_restrained_S_all 0.938
_refine_ls_R_factor_all 0.069
_refine_ls_R_factor_gt 0.049
_refine_ls_shift/su_max 0.001
_refine_ls_shift/su_mean 0.000
_refine_ls_structure_factor_coef Fsqd
_refine_ls_weighting_details 'w = 1/[\s^2^(Fo^2^)+(0.0693P)^2^] where P=(Fo^2^+2Fc^2^)/3'
_refine_ls_weighting_scheme calc
_refine_ls_wR_factor_gt 0.117
_refine_ls_wR_factor_ref 0.124
_reflns_number_gt 2293
_reflns_number_total 3352
_reflns_threshold_expression I>2\s(I)
_cod_data_source_file na1557.cif
_cod_data_source_block I
_cod_depositor_comments
;
The following automatic conversions were performed:
'_symmetry_cell_setting' value 'Monoclinic' changed to 'monoclinic'
according to '/home/saulius/struct/CIF-dictionaries/cif_core.dic'
dictionary named 'cif_core.dic' version 2.4.1 from 2010-06-29.

Automatic conversion script
Id: cif_fix_enum 1527 2010-12-29 10:47:43Z saulius 

The following automatic conversions were performed:

'_symmetry_cell_setting' value 'Monoclinic' changed to 'monoclinic'
according to /home/saulius/struct/CIF-dictionaries/cif_core.dic
dictionary named 'cif_core.dic' version 2.4.1 from 2010-06-29.

Automatic conversion script
Id: cif_fix_values 1715 2011-07-08 13:25:40Z adriana 

The following automatic conversions were performed:

'_exptl_crystal_density_meas' value 'not measured' was changed to '?'
- the value is perceived as not measured.

Automatic conversion script
Id: cif_fix_values 3008 2015-01-20 13:52:24Z robertas 
;
_cod_original_sg_symbol_H-M 'P 21/c'
_cod_database_code 2012711
_cod_database_fobs_code 2012711

loop_
_symmetry_equiv_pos_as_xyz
'x, y, z'
'-x, y+1/2, -z+1/2'
'-x, -y, -z'
'x, -y-1/2, z-1/2'

loop_
_atom_site_label
_atom_site_fract_x
_atom_site_fract_y
_atom_site_fract_z
_atom_site_U_iso_or_equiv
_atom_site_adp_type
_atom_site_calc_flag
_atom_site_refinement_flags
_atom_site_occupancy
_atom_site_disorder_assembly
_atom_site_disorder_group
_atom_site_type_symbol
S1 0.78809(4) 0.48405(5) 0.03251(4) 0.03726(16) Uani d . 1 . . S
C1 0.78032(13) 0.05270(19) 0.07200(14) 0.0307(4) Uani d . 1 . . C
C2 0.83321(14) 0.17356(19) 0.03421(14) 0.0305(4) Uani d . 1 . . C
O1 0.59096(10) 0.10876(17) -0.03430(13) 0.0527(4) Uani d . 1 . . O
C7 0.65802(15) 0.0380(2) 0.04011(16) 0.0349(4) Uani d . 1 . . C
C8 0.77233(14) 0.30243(19) -0.04315(15) 0.0324(4) Uani d . 1 . . C
H8 0.6938 0.2754 -0.0695 0.039 Uiso calc R 1 . . H
C10 0.69326(15) 0.6102(2) -0.06069(15) 0.0353(4) Uani d . 1 . . C
O2 0.75019(14) 0.45641(19) 0.12232(12) 0.0600(4) Uani d . 1 . . O
O3 0.62727(12) -0.0617(2) 0.10068(14) 0.0628(5) Uani d . 1 . . O
H3 0.5607 -0.0768 0.0740 0.094 Uiso calc R 1 . . H
C6 0.84428(16) -0.0622(2) 0.14186(16) 0.0395(4) Uani d . 1 . . C
H6 0.8096 -0.1428 0.1659 0.047 Uiso calc R 1 . . H
O4 0.89691(11) 0.54596(17) 0.05446(14) 0.0565(4) Uani d . 1 . . O
C5 0.95799(16) -0.0581(2) 0.17582(17) 0.0451(5) Uani d . 1 . . C
H5 0.9993 -0.1357 0.2220 0.054 Uiso calc R 1 . . H
C9 0.80833(17) 0.3230(2) -0.14254(16) 0.0467(5) Uani d . 1 . . C
H9A 0.8839 0.3565 -0.1193 0.070 Uiso calc R 1 . . H
H9B 0.7628 0.4008 -0.1902 0.070 Uiso calc R 1 . . H
H9C 0.8010 0.2248 -0.1806 0.070 Uiso calc R 1 . . H
C15 0.72894(18) 0.7206(2) -0.11904(18) 0.0499(5) Uani d . 1 . . C
H15 0.8036 0.7311 -0.1087 0.060 Uiso calc R 1 . . H
C4 1.00946(16) 0.0611(2) 0.14104(18) 0.0470(5) Uani d . 1 . . C
H4 1.0860 0.0655 0.1651 0.056 Uiso calc R 1 . . H
C3 0.94848(15) 0.1748(2) 0.07054(17) 0.0415(5) Uani d . 1 . . C
H3A 0.9848 0.2537 0.0468 0.050 Uiso calc R 1 . . H
C11 0.58196(17) 0.5938(3) -0.0773(2) 0.0533(6) Uani d . 1 . . C
H11 0.5580 0.5182 -0.0389 0.064 Uiso calc R 1 . . H
C12 0.50703(19) 0.6897(3) -0.1505(2) 0.0636(7) Uani d . 1 . . C
H12 0.4323 0.6799 -0.1609 0.076 Uiso calc R 1 . . H
C13 0.5417(2) 0.7990(3) -0.2077(2) 0.0634(7) Uani d . 1 . . C
H13 0.4904 0.8633 -0.2573 0.076 Uiso calc R 1 . . H
C14 0.6523(2) 0.8153(3) -0.1930(2) 0.0631(7) Uani d . 1 . . C
H14 0.6753 0.8899 -0.2328 0.076 Uiso calc R 1 . . H

loop_
_atom_site_aniso_label
_atom_site_aniso_U_11
_atom_site_aniso_U_22
_atom_site_aniso_U_33
_atom_site_aniso_U_12
_atom_site_aniso_U_13
_atom_site_aniso_U_23
S1 0.0417(3) 0.0345(2) 0.0340(3) -0.00012(19) 0.0109(2) -0.00078(19)
C1 0.0310(9) 0.0317(8) 0.0290(9) -0.0012(7) 0.0097(7) -0.0040(7)
C2 0.0296(8) 0.0320(9) 0.0292(9) -0.0003(7) 0.0089(7) -0.0024(7)
O1 0.0327(7) 0.0583(9) 0.0627(10) -0.0071(6) 0.0103(7) 0.0207(8)
C7 0.0352(9) 0.0335(9) 0.0364(11) -0.0058(7) 0.0127(8) -0.0007(8)
C8 0.0307(9) 0.0313(8) 0.0335(10) -0.0030(7) 0.0087(8) 0.0017(7)
C10 0.0389(10) 0.0320(9) 0.0372(11) 0.0005(7) 0.0156(8) -0.0029(7)
O2 0.0877(12) 0.0609(9) 0.0396(9) 0.0154(8) 0.0325(9) 0.0047(7)
O3 0.0396(8) 0.0751(11) 0.0701(11) -0.0114(7) 0.0140(8) 0.0328(9)
C6 0.0445(11) 0.0358(9) 0.0391(11) 0.0001(8) 0.0153(9) 0.0039(8)
O4 0.0388(8) 0.0448(8) 0.0716(11) -0.0100(6) -0.0001(7) -0.0062(7)
C5 0.0437(11) 0.0455(11) 0.0423(12) 0.0125(8) 0.0096(10) 0.0078(9)
C9 0.0571(13) 0.0499(11) 0.0360(11) 0.0068(10) 0.0196(10) 0.0037(9)
C15 0.0482(12) 0.0441(11) 0.0604(15) -0.0039(9) 0.0224(11) 0.0077(10)
C4 0.0297(9) 0.0540(12) 0.0528(13) 0.0051(8) 0.0081(9) 0.0039(10)
C3 0.0325(9) 0.0422(10) 0.0488(12) -0.0020(8) 0.0126(9) 0.0043(9)
C11 0.0461(12) 0.0499(12) 0.0715(16) 0.0034(10) 0.0302(11) 0.0077(11)
C12 0.0425(12) 0.0588(14) 0.0848(19) 0.0100(10) 0.0154(13) -0.0040(13)
C13 0.0707(17) 0.0514(13) 0.0537(15) 0.0186(12) 0.0025(13) 0.0002(11)
C14 0.0806(18) 0.0477(13) 0.0603(16) 0.0029(12) 0.0230(13) 0.0158(11)

loop_
_atom_type_symbol
_atom_type_description
_atom_type_scat_dispersion_real
_atom_type_scat_dispersion_imag
_atom_type_scat_source
C C 0.0033 0.0016 'International Tables Vol C Tables 4.2.6.8 and 6.1.1.4'
H H 0.0000 0.0000 'International Tables Vol C Tables 4.2.6.8 and 6.1.1.4'
O O 0.0106 0.0060 'International Tables Vol C Tables 4.2.6.8 and 6.1.1.4'
S S 0.1246 0.1234 'International Tables Vol C Tables 4.2.6.8 and 6.1.1.4'

loop_
_geom_angle_atom_site_label_1
_geom_angle_atom_site_label_2
_geom_angle_atom_site_label_3
_geom_angle
_geom_angle_publ_flag
O4 S1 O2 118.59(11) ?
O4 S1 C10 108.48(9) y
O2 S1 C10 108.30(10) y
O4 S1 C8 110.14(9) y
O2 S1 C8 107.45(9) y
C10 S1 C8 102.69(8) ?
C6 C1 C2 119.23(16) ?
C6 C1 C7 117.20(16) ?
C2 C1 C7 123.57(15) ?
C3 C2 C1 118.09(16) ?
C3 C2 C8 118.1(2) ?
C1 C2 C8 123.8(2) ?
O1 C7 O3 121.5(2) y
O1 C7 C1 125.3(2) y
O3 C7 C1 113.2(2) y
C2 C8 C9 114.20(15) ?
C2 C8 S1 108.50(10) y
C9 C8 S1 110.80(10) y
C2 C8 H8 107.7 ?
C9 C8 H8 107.7 ?
S1 C8 H8 107.7 ?
C15 C10 C11 120.20(19) ?
C15 C10 S1 120.66(15) ?
C11 C10 S1 119.10(15) ?
C7 O3 H3 109.5 ?
C5 C6 C1 121.27(18) ?
C5 C6 H6 119.4 ?
C1 C6 H6 119.4 ?
C4 C5 C6 119.54(18) ?
C4 C5 H5 120.2 ?
C6 C5 H5 120.2 ?
C8 C9 H9A 109.5 ?
C8 C9 H9B 109.5 ?
H9A C9 H9B 109.5 ?
C8 C9 H9C 109.5 ?
H9A C9 H9C 109.5 ?
H9B C9 H9C 109.5 ?
C10 C15 C14 119.2(2) ?
C10 C15 H15 120.4 ?
C14 C15 H15 120.4 ?
C5 C4 C3 120.51(18) ?
C5 C4 H4 119.7 ?
C3 C4 H4 119.7 ?
C4 C3 C2 121.36(18) ?
C4 C3 H3A 119.3 ?
C2 C3 H3A 119.3 ?
C12 C11 C10 119.8(2) ?
C12 C11 H11 120.1 ?
C10 C11 H11 120.1 ?
C13 C12 C11 120.2(2) ?
C13 C12 H12 119.9 ?
C11 C12 H12 119.9 ?
C12 C13 C14 120.6(2) ?
C12 C13 H13 119.7 ?
C14 C13 H13 119.7 ?
C13 C14 C15 120.0(2) ?
C13 C14 H14 120.0 ?
C15 C14 H14 120.0 ?

loop_
_geom_bond_atom_site_label_1
_geom_bond_atom_site_label_2
_geom_bond_site_symmetry_2
_geom_bond_distance
_geom_bond_publ_flag
S1 O4 . 1.434(2) y
S1 O2 . 1.434(2) y
S1 C10 . 1.7656(19) ?
S1 C8 . 1.8074(18) ?
C1 C6 . 1.399(2) ?
C1 C2 . 1.412(2) ?
C1 C7 . 1.494(2) ?
C2 C3 . 1.399(2) ?
C2 C8 . 1.517(2) ?
O1 C7 . 1.218(2) y
C7 O3 . 1.309(2) y
C8 C9 . 1.528(3) ?
C8 H8 . 0.9800 ?
C10 C15 . 1.382(3) ?
C10 C11 . 1.384(3) ?
O3 H3 . 0.8200 ?
C6 C5 . 1.381(3) ?
C6 H6 . 0.9300 ?
C5 C4 . 1.371(3) ?
C5 H5 . 0.9300 ?
C9 H9A . 0.9600 ?
C9 H9B . 0.9600 ?
C9 H9C . 0.9600 ?
C15 C14 . 1.382(3) ?
C15 H15 . 0.9300 ?
C4 C3 . 1.382(3) ?
C4 H4 . 0.9300 ?
C3 H3A . 0.9300 ?
C11 C12 . 1.373(3) ?
C11 H11 . 0.9300 ?
C12 C13 . 1.359(4) ?
C12 H12 . 0.9300 ?
C13 C14 . 1.380(3) ?
C13 H13 . 0.9300 ?
C14 H14 . 0.9300 ?

loop_
_geom_hbond_atom_site_label_D
_geom_hbond_atom_site_label_H
_geom_hbond_atom_site_label_A
_geom_hbond_site_symmetry_A
_geom_hbond_distance_DH
_geom_hbond_distance_HA
_geom_hbond_distance_DA
_geom_hbond_angle_DHA
_geom_hbond_publ_flag
C6 H6 O3 1_555 0.93 2.32 2.665(2) 102 y
C8 H8 O1 1_555 0.98 2.10 2.895(2) 138 y
O3 H3 O1 3_655 0.82 1.87 2.680(2) 172 y

loop_
_geom_torsion_atom_site_label_1
_geom_torsion_atom_site_label_2
_geom_torsion_atom_site_label_3
_geom_torsion_atom_site_label_4
_geom_torsion
_geom_torsion_publ_flag
C6 C1 C2 C3 -1.3(3) ?
C7 C1 C2 C3 179.70(17) ?
C6 C1 C2 C8 178.92(16) ?
C7 C1 C2 C8 -0.1(3) ?
C6 C1 C7 O1 -165.62(19) ?
C2 C1 C7 O1 13.4(3) ?
C6 C1 C7 O3 14.0(3) ?
C2 C1 C7 O3 -166.95(18) ?
C3 C2 C8 C9 51.6(2) ?
C1 C2 C8 C9 -128.65(18) ?
C3 C2 C8 S1 -72.54(19) ?
C1 C2 C8 S1 107.2(2) ?
O4 S1 C8 C2 75.20(10) y
O2 S1 C8 C2 -55.30(10) y
C10 S1 C8 C2 -169.40(10) ?
O4 S1 C8 C9 -51.0(2) y
O2 S1 C8 C9 178.60(10) y
C10 S1 C8 C9 64.44(14) ?
O4 S1 C10 C15 15.3(2) y
O2 S1 C10 C15 145.2(2) y
C8 S1 C10 C15 -101.33(17) ?
O4 S1 C10 C11 -166.76(17) ?
O2 S1 C10 C11 -36.81(19) ?
C8 S1 C10 C11 76.66(17) ?
C2 C1 C6 C5 1.0(3) ?
C7 C1 C6 C5 -179.91(18) ?
C1 C6 C5 C4 0.4(3) ?
C11 C10 C15 C14 0.7(3) ?
S1 C10 C15 C14 178.68(17) ?
C6 C5 C4 C3 -1.5(3) ?
C5 C4 C3 C2 1.2(3) ?
C1 C2 C3 C4 0.2(3) ?
C8 C2 C3 C4 -179.97(18) ?
C15 C10 C11 C12 -1.2(3) ?
S1 C10 C11 C12 -179.20(18) ?
C10 C11 C12 C13 0.9(4) ?
C11 C12 C13 C14 -0.2(4) ?
C12 C13 C14 C15 -0.3(4) ?
C10 C15 C14 C13 0.1(3) ?

loop_
_cod_related_entry_id
_cod_related_entry_database
_cod_related_entry_code
1 ChemSpider 4402193
